data_4125927
loop_
_publ_author_name
'Yang, Song'
'Rui, Kang-Hua'
'Tang, Xiang-Ying'
'Xu, Qin'
'Shi, Min'

_publ_section_title
;
 Rhodium/Silver Synergistic Catalysis in Highly Enantioselective
 Cycloisomerization/Cross Coupling of Keto-Vinylidenecyclopropanes with
 Terminal Alkynes.
;
_journal_issue 16
_journal_name_full 'Journal of the American Chemical Society'
_journal_page_first 5957
_journal_page_last 5964
_journal_paper_doi 10.1021/jacs.7b02027
_journal_volume 139
_journal_year 2017
_chemical_absolute_configuration ad
_chemical_formula_sum 'C30 H29 N O3 S'
_chemical_formula_weight 483.60
_chemical_name_systematic
; 
 ? 
;
_space_group_crystal_system monoclinic
_space_group_IT_number 4
_space_group_name_Hall 'P 2yb'
_space_group_name_H-M_alt 'P 1 21 1'
_symmetry_space_group_name_Hall 'P 2yb'
_symmetry_space_group_name_H-M 'P 1 21 1'
_atom_sites_solution_hydrogens geom
_audit_creation_method SHELXL-2013
_cell_angle_alpha 90
_cell_angle_beta 109.135(3)
_cell_angle_gamma 90
_cell_formula_units_Z 2
_cell_length_a 12.526(2)
_cell_length_b 5.7575(9)
_cell_length_c 18.983(3)
_cell_measurement_reflns_used 2018
_cell_measurement_temperature 293(2)
_cell_measurement_theta_max 45.682
_cell_measurement_theta_min 4.542
_cell_volume 1293.4(4)
_computing_cell_refinement 'Bruker SMART'
_computing_data_collection 'Bruker SMART'
_computing_data_reduction 'Bruker SHELXTL'
_computing_molecular_graphics 'Bruker SHELXTL'
_computing_publication_material 'Bruker SHELXTL'
_computing_structure_refinement 'SHELXL-2013 (Sheldrick, 2013)'
_computing_structure_solution 'Bruker SHELXTL'
_diffrn_ambient_temperature 293(2)
_diffrn_measured_fraction_theta_full 0.998
_diffrn_measured_fraction_theta_max 0.998
_diffrn_measurement_device_type 'CCD area detector'
_diffrn_measurement_method 'phi and omega scans'
_diffrn_radiation_type MoK\a
_diffrn_radiation_wavelength 0.71073
_diffrn_reflns_av_R_equivalents 0.0301
_diffrn_reflns_av_unetI/netI 0.0523
_diffrn_reflns_Laue_measured_fraction_full 0.998
_diffrn_reflns_Laue_measured_fraction_max 0.998
_diffrn_reflns_limit_h_max 14
_diffrn_reflns_limit_h_min -15
_diffrn_reflns_limit_k_max 6
_diffrn_reflns_limit_k_min -6
_diffrn_reflns_limit_l_max 22
_diffrn_reflns_limit_l_min -22
_diffrn_reflns_number 7403
_diffrn_reflns_point_group_measured_fraction_full 0.947
_diffrn_reflns_point_group_measured_fraction_max 0.947
_diffrn_reflns_theta_full 25.242
_diffrn_reflns_theta_max 25.494
_diffrn_reflns_theta_min 1.721
_exptl_absorpt_coefficient_mu 0.157
_exptl_absorpt_correction_T_max 0.7456
_exptl_absorpt_correction_T_min 0.6510
_exptl_absorpt_correction_type multi-scan
_exptl_absorpt_process_details sadabs
_exptl_crystal_colour colorless
_exptl_crystal_density_diffrn 1.242
_exptl_crystal_description prismatic
_exptl_crystal_F_000 512
_exptl_crystal_size_max 0.200
_exptl_crystal_size_mid 0.130
_exptl_crystal_size_min 0.080
_refine_diff_density_max 0.186
_refine_diff_density_min -0.189
_refine_diff_density_rms 0.039
_refine_ls_abs_structure_details
; 
 Flack x determined using 1315 quotients [(I+)-(I-)]/[(I+)+(I-)] 
 (Parsons and Flack (2004), Acta Cryst. A60, s61). 
;
_refine_ls_abs_structure_Flack -0.03(7)
_refine_ls_extinction_method none
_refine_ls_goodness_of_fit_ref 1.019
_refine_ls_hydrogen_treatment constr
_refine_ls_matrix_type full
_refine_ls_number_parameters 319
_refine_ls_number_reflns 4521
_refine_ls_number_restraints 1
_refine_ls_restrained_S_all 1.019
_refine_ls_R_factor_all 0.0591
_refine_ls_R_factor_gt 0.0486
_refine_ls_shift/su_max 0.000
_refine_ls_shift/su_mean 0.000
_refine_ls_structure_factor_coef Fsqd
_refine_ls_weighting_details 'w=1/[\s^2^(Fo^2^)+(0.0605P)^2^] where P=(Fo^2^+2Fc^2^)/3'
_refine_ls_weighting_scheme calc
_refine_ls_wR_factor_gt 0.1096
_refine_ls_wR_factor_ref 0.1155
_reflns_Friedel_coverage 0.712
_reflns_Friedel_fraction_full 0.885
_reflns_Friedel_fraction_max 0.883
_reflns_number_gt 3806
_reflns_number_total 4521
_reflns_threshold_expression 'I > 2\s(I)'
_cod_data_source_file ja7b02027_si_002.cif
_cod_data_source_block cd16204
_cod_depositor_comments 'Adding full bibliography for 4125927--4125929.cif.'
_cod_database_code 4125927
_shelx_space_group_comment
; 
The symmetry employed for this shelxl refinement is uniquely defined 
by the following loop, which should always be used as a source of 
symmetry information in preference to the above space-group names. 
They are only intended as comments. 
;
_shelx_estimated_absorpt_t_min 0.969
_shelx_estimated_absorpt_t_max 0.988
_shelxl_version_number 2013-4

loop_
_space_group_symop_operation_xyz
'x, y, z'
'-x, y+1/2, -z'

loop_
_atom_site_label
_atom_site_type_symbol
_atom_site_fract_x
_atom_site_fract_y
_atom_site_fract_z
_atom_site_U_iso_or_equiv
_atom_site_adp_type
_atom_site_occupancy
_atom_site_site_symmetry_order
_atom_site_calc_flag
_atom_site_refinement_flags_posn
_atom_site_refinement_flags_adp
S1 S 1.03776(8) 0.3168(2) 0.37802(5) 0.0518(3) Uani 1 1 d . .
N1 N 0.9188(2) 0.4460(6) 0.33295(15) 0.0472(8) Uani 1 1 d . .
O1 O 0.7395(2) 0.1944(4) 0.22910(14) 0.0510(7) Uani 1 1 d . .
H1 H 0.7696 0.1563 0.2728 0.076 Uiso 1 1 calc R U
O2 O 1.0314(2) 0.2611(6) 0.44964(15) 0.0685(9) Uani 1 1 d . .
O3 O 1.0514(3) 0.1378(6) 0.32983(16) 0.0685(8) Uani 1 1 d . .
C1 C 0.7587(3) 0.4376(6) 0.22076(19) 0.0390(8) Uani 1 1 d . .
C2 C 0.8858(3) 0.4816(7) 0.25222(18) 0.0445(9) Uani 1 1 d . .
H2A H 0.9260 0.3744 0.2305 0.053 Uiso 1 1 calc R U
H2B H 0.9031 0.6390 0.2413 0.053 Uiso 1 1 calc R U
C3 C 0.8786(3) 0.6349(7) 0.36948(19) 0.0493(9) Uani 1 1 d . .
H3A H 0.9199 0.7761 0.3677 0.059 Uiso 1 1 calc R U
H3B H 0.8922 0.5959 0.4214 0.059 Uiso 1 1 calc R U
C4 C 0.7540(3) 0.6737(6) 0.33087(18) 0.0412(8) Uani 1 1 d . .
C5 C 0.6973(3) 0.5794(6) 0.26486(18) 0.0376(8) Uani 1 1 d . .
C6 C 0.5713(3) 0.5883(7) 0.23332(19) 0.0429(9) Uani 1 1 d . .
C7 C 0.5153(3) 0.7529(8) 0.1904(2) 0.0622(12) Uani 1 1 d . .
H7A H 0.5536 0.8753 0.1775 0.075 Uiso 1 1 calc R U
H7B H 0.4367 0.7486 0.1725 0.075 Uiso 1 1 calc R U
C8 C 0.5148(3) 0.3812(8) 0.2563(3) 0.0696(13) Uani 1 1 d . .
H8A H 0.5516 0.2407 0.2478 0.084 Uiso 1 1 calc R U
H8B H 0.5276 0.3918 0.3094 0.084 Uiso 1 1 calc R U
C9 C 0.3931(3) 0.3581(9) 0.2178(2) 0.0606(12) Uani 1 1 d . .
C10 C 0.2949(4) 0.3327(10) 0.1856(2) 0.0617(11) Uani 1 1 d . .
C11 C 0.1753(3) 0.3050(9) 0.1489(2) 0.0566(10) Uani 1 1 d . .
C12 C 0.1120(4) 0.4699(10) 0.1009(3) 0.0736(13) Uani 1 1 d . .
H12 H 0.1475 0.6011 0.0905 0.088 Uiso 1 1 calc R U
C13 C -0.0036(4) 0.4445(12) 0.0677(3) 0.0851(16) Uani 1 1 d . .
H13 H -0.0452 0.5584 0.0355 0.102 Uiso 1 1 calc R U
C14 C -0.0558(4) 0.2542(13) 0.0820(3) 0.0856(18) Uani 1 1 d . .
H14 H -0.1335 0.2367 0.0599 0.103 Uiso 1 1 calc R U
C15 C 0.0051(5) 0.0886(13) 0.1287(3) 0.0888(17) Uani 1 1 d . .
H15 H -0.0315 -0.0427 0.1379 0.107 Uiso 1 1 calc R U
C16 C 0.1208(4) 0.1104(10) 0.1631(3) 0.0759(13) Uani 1 1 d . .
H16 H 0.1613 -0.0044 0.1954 0.091 Uiso 1 1 calc R U
C17 C 0.7150(3) 0.4899(6) 0.13735(17) 0.0361(7) Uani 1 1 d . .
C18 C 0.7386(3) 0.7008(7) 0.11061(19) 0.0440(9) Uani 1 1 d . .
H18 H 0.7780 0.8140 0.1439 0.053 Uiso 1 1 calc R U
C19 C 0.7039(3) 0.7448(7) 0.0345(2) 0.0516(10) Uani 1 1 d . .
H19 H 0.7213 0.8861 0.0172 0.062 Uiso 1 1 calc R U
C20 C 0.6438(3) 0.5804(8) -0.0154(2) 0.0565(11) Uani 1 1 d . .
H20 H 0.6224 0.6083 -0.0664 0.068 Uiso 1 1 calc R U
C21 C 0.6161(3) 0.3764(7) 0.0106(2) 0.0546(11) Uani 1 1 d . .
H21 H 0.5729 0.2674 -0.0229 0.065 Uiso 1 1 calc R U
C22 C 0.6517(3) 0.3298(8) 0.08644(18) 0.0468(8) Uani 1 1 d . .
H22 H 0.6327 0.1891 0.1033 0.056 Uiso 1 1 calc R U
C23 C 0.6995(4) 0.8254(10) 0.3742(2) 0.0628(10) Uani 1 1 d . .
H23A H 0.7332 0.9771 0.3803 0.094 Uiso 1 1 calc R U
H23B H 0.7106 0.7578 0.4223 0.094 Uiso 1 1 calc R U
H23C H 0.6201 0.8381 0.3476 0.094 Uiso 1 1 calc R U
C24 C 1.1470(3) 0.5232(8) 0.3908(2) 0.0509(10) Uani 1 1 d . .
C25 C 1.1754(4) 0.6674(9) 0.4519(2) 0.0628(12) Uani 1 1 d . .
H25 H 1.1376 0.6571 0.4865 0.075 Uiso 1 1 calc R U
C26 C 1.2610(4) 0.8282(11) 0.4612(3) 0.0771(13) Uani 1 1 d . .
H26 H 1.2811 0.9240 0.5029 0.093 Uiso 1 1 calc R U
C27 C 1.3174(4) 0.8500(10) 0.4099(3) 0.0781(14) Uani 1 1 d . .
C28 C 1.2877(4) 0.7012(11) 0.3500(3) 0.0849(16) Uani 1 1 d . .
H28 H 1.3264 0.7095 0.3158 0.102 Uiso 1 1 calc R U
C29 C 1.2029(4) 0.5411(10) 0.3389(2) 0.0700(13) Uani 1 1 d . .
H29 H 1.1830 0.4455 0.2971 0.084 Uiso 1 1 calc R U
C30 C 1.4100(5) 1.0276(12) 0.4202(4) 0.116(2) Uani 1 1 d . .
H30A H 1.4820 0.9565 0.4446 0.173 Uiso 1 1 calc R U
H30B H 1.3987 1.1538 0.4500 0.173 Uiso 1 1 calc R U
H30C H 1.4082 1.0855 0.3723 0.173 Uiso 1 1 calc R U

loop_
_atom_site_aniso_label
_atom_site_aniso_U_11
_atom_site_aniso_U_22
_atom_site_aniso_U_33
_atom_site_aniso_U_23
_atom_site_aniso_U_13
_atom_site_aniso_U_12
S1 0.0498(5) 0.0601(6) 0.0387(5) 0.0089(5) 0.0051(4) 0.0100(5)
N1 0.0432(17) 0.063(2) 0.0308(15) 0.0000(14) 0.0054(13) 0.0039(16)
O1 0.0670(18) 0.0399(15) 0.0428(14) 0.0065(12) 0.0136(13) -0.0012(13)
O2 0.0675(17) 0.085(2) 0.0469(15) 0.0223(15) 0.0103(13) 0.0090(17)
O3 0.075(2) 0.061(2) 0.0624(18) -0.0024(15) 0.0118(15) 0.0168(16)
C1 0.0419(19) 0.039(2) 0.0338(18) 0.0033(15) 0.0088(15) 0.0001(16)
C2 0.0414(19) 0.058(2) 0.0319(18) 0.0030(17) 0.0090(15) 0.0020(19)
C3 0.049(2) 0.057(3) 0.0333(19) -0.0019(18) 0.0018(16) 0.0001(19)
C4 0.045(2) 0.040(2) 0.0378(19) 0.0040(16) 0.0122(16) -0.0011(17)
C5 0.0403(19) 0.038(2) 0.0331(18) 0.0067(15) 0.0110(14) -0.0013(15)
C6 0.0416(19) 0.048(2) 0.0375(19) 0.0001(17) 0.0115(16) -0.0025(18)
C7 0.044(2) 0.072(3) 0.065(3) 0.017(2) 0.0103(19) 0.001(2)
C8 0.049(2) 0.070(3) 0.086(3) 0.021(3) 0.018(2) -0.005(2)
C9 0.048(2) 0.066(3) 0.069(3) -0.002(2) 0.022(2) -0.012(2)
C10 0.058(2) 0.066(3) 0.064(2) -0.014(3) 0.026(2) -0.011(3)
C11 0.050(2) 0.069(3) 0.057(2) -0.016(3) 0.0256(19) -0.014(3)
C12 0.064(3) 0.075(3) 0.086(3) 0.000(3) 0.029(3) -0.005(3)
C13 0.058(3) 0.105(5) 0.090(4) -0.012(3) 0.022(3) 0.005(3)
C14 0.048(3) 0.128(6) 0.084(4) -0.038(4) 0.027(3) -0.016(3)
C15 0.064(3) 0.101(4) 0.107(4) -0.022(4) 0.037(3) -0.033(3)
C16 0.070(3) 0.077(3) 0.080(3) 0.000(3) 0.023(2) -0.013(3)
C17 0.0324(17) 0.041(2) 0.0332(17) -0.0003(15) 0.0089(14) -0.0018(16)
C18 0.050(2) 0.041(2) 0.0364(19) -0.0020(16) 0.0077(16) -0.0060(17)
C19 0.060(2) 0.049(3) 0.042(2) 0.0085(17) 0.0110(18) -0.0037(19)
C20 0.062(3) 0.068(3) 0.032(2) 0.0035(19) 0.0054(18) 0.001(2)
C21 0.056(2) 0.059(3) 0.037(2) -0.0077(19) 0.0002(17) -0.009(2)
C22 0.0470(19) 0.045(2) 0.0423(19) 0.0014(19) 0.0066(15) -0.008(2)
C23 0.073(3) 0.068(3) 0.045(2) -0.006(2) 0.0166(18) 0.013(3)
C24 0.039(2) 0.067(3) 0.042(2) 0.0067(19) 0.0068(16) 0.0119(19)
C25 0.055(3) 0.077(3) 0.051(2) -0.005(2) 0.009(2) 0.005(2)
C26 0.064(3) 0.078(3) 0.078(3) -0.015(3) 0.008(2) 0.009(3)
C27 0.052(3) 0.072(4) 0.107(4) 0.001(3) 0.021(3) 0.012(3)
C28 0.073(3) 0.099(4) 0.095(4) 0.006(4) 0.044(3) 0.005(3)
C29 0.064(3) 0.091(4) 0.058(3) -0.008(3) 0.024(2) 0.002(3)
C30 0.080(4) 0.088(5) 0.179(7) 0.004(5) 0.043(4) -0.011(3)

loop_
_atom_type_symbol
_atom_type_description
_atom_type_scat_dispersion_real
_atom_type_scat_dispersion_imag
_atom_type_scat_source
C C 0.0033 0.0016 'International Tables Vol C Tables 4.2.6.8 and 6.1.1.4'
H H 0.0000 0.0000 'International Tables Vol C Tables 4.2.6.8 and 6.1.1.4'
N N 0.0061 0.0033 'International Tables Vol C Tables 4.2.6.8 and 6.1.1.4'
O O 0.0106 0.0060 'International Tables Vol C Tables 4.2.6.8 and 6.1.1.4'
S S 0.1246 0.1234 'International Tables Vol C Tables 4.2.6.8 and 6.1.1.4'

loop_
_geom_angle_atom_site_label_1
_geom_angle_atom_site_label_2
_geom_angle_atom_site_label_3
_geom_angle
O2 S1 O3 120.4(2)
O2 S1 N1 105.98(16)
O3 S1 N1 105.90(16)
O2 S1 C24 107.64(18)
O3 S1 C24 108.91(19)
N1 S1 C24 107.34(19)
C3 N1 C2 111.6(3)
C3 N1 S1 119.1(2)
C2 N1 S1 120.5(2)
C1 O1 H1 109.5
O1 C1 C17 106.9(3)
O1 C1 C2 108.0(3)
C17 C1 C2 110.3(3)
O1 C1 C5 108.9(3)
C17 C1 C5 112.7(3)
C2 C1 C5 110.0(3)
N1 C2 C1 106.6(3)
N1 C2 H2A 110.4
C1 C2 H2A 110.4
N1 C2 H2B 110.4
C1 C2 H2B 110.4
H2A C2 H2B 108.6
N1 C3 C4 109.9(3)
N1 C3 H3A 109.7
C4 C3 H3A 109.7
N1 C3 H3B 109.7
C4 C3 H3B 109.7
H3A C3 H3B 108.2
C5 C4 C23 123.4(3)
C5 C4 C3 122.9(3)
C23 C4 C3 113.7(3)
C4 C5 C6 121.9(3)
C4 C5 C1 121.2(3)
C6 C5 C1 116.7(3)
C7 C6 C5 124.1(4)
C7 C6 C8 123.2(4)
C5 C6 C8 112.8(3)
C6 C7 H7A 120.0
C6 C7 H7B 120.0
H7A C7 H7B 120.0
C9 C8 C6 115.7(4)
C9 C8 H8A 108.4
C6 C8 H8A 108.4
C9 C8 H8B 108.4
C6 C8 H8B 108.4
H8A C8 H8B 107.4
C10 C9 C8 177.9(5)
C9 C10 C11 178.1(4)
C12 C11 C16 118.3(4)
C12 C11 C10 121.8(5)
C16 C11 C10 119.8(5)
C11 C12 C13 121.3(5)
C11 C12 H12 119.3
C13 C12 H12 119.3
C14 C13 C12 119.8(6)
C14 C13 H13 120.1
C12 C13 H13 120.1
C13 C14 C15 119.9(5)
C13 C14 H14 120.1
C15 C14 H14 120.1
C14 C15 C16 121.5(6)
C14 C15 H15 119.2
C16 C15 H15 119.2
C11 C16 C15 119.2(5)
C11 C16 H16 120.4
C15 C16 H16 120.4
C22 C17 C18 118.1(3)
C22 C17 C1 121.5(3)
C18 C17 C1 120.4(3)
C17 C18 C19 120.7(3)
C17 C18 H18 119.7
C19 C18 H18 119.7
C20 C19 C18 120.3(4)
C20 C19 H19 119.8
C18 C19 H19 119.8
C21 C20 C19 119.4(4)
C21 C20 H20 120.3
C19 C20 H20 120.3
C20 C21 C22 120.6(4)
C20 C21 H21 119.7
C22 C21 H21 119.7
C17 C22 C21 120.8(4)
C17 C22 H22 119.6
C21 C22 H22 119.6
C4 C23 H23A 109.5
C4 C23 H23B 109.5
H23A C23 H23B 109.5
C4 C23 H23C 109.5
H23A C23 H23C 109.5
H23B C23 H23C 109.5
C25 C24 C29 120.2(4)
C25 C24 S1 119.8(3)
C29 C24 S1 120.0(4)
C24 C25 C26 119.2(4)
C24 C25 H25 120.4
C26 C25 H25 120.4
C25 C26 C27 121.6(5)
C25 C26 H26 119.2
C27 C26 H26 119.2
C28 C27 C26 117.6(5)
C28 C27 C30 121.2(5)
C26 C27 C30 121.2(6)
C29 C28 C27 122.2(4)
C29 C28 H28 118.9
C27 C28 H28 118.9
C28 C29 C24 119.2(5)
C28 C29 H29 120.4
C24 C29 H29 120.4
C27 C30 H30A 109.5
C27 C30 H30B 109.5
H30A C30 H30B 109.5
C27 C30 H30C 109.5
H30A C30 H30C 109.5
H30B C30 H30C 109.5

loop_
_geom_bond_atom_site_label_1
_geom_bond_atom_site_label_2
_geom_bond_distance
S1 O2 1.424(3)
S1 O3 1.425(3)
S1 N1 1.634(3)
S1 C24 1.767(4)
N1 C3 1.464(5)
N1 C2 1.465(4)
O1 C1 1.438(4)
O1 H1 0.8200
C1 C17 1.526(5)
C1 C2 1.527(5)
C1 C5 1.543(5)
C2 H2A 0.9700
C2 H2B 0.9700
C3 C4 1.508(5)
C3 H3A 0.9700
C3 H3B 0.9700
C4 C5 1.336(5)
C4 C23 1.508(5)
C5 C6 1.494(5)
C6 C7 1.296(5)
C6 C8 1.522(6)
C7 H7A 0.9300
C7 H7B 0.9300
C8 C9 1.465(6)
C8 H8A 0.9700
C8 H8B 0.9700
C9 C10 1.190(5)
C10 C11 1.439(5)
C11 C12 1.374(7)
C11 C16 1.384(7)
C12 C13 1.385(7)
C12 H12 0.9300
C13 C14 1.349(9)
C13 H13 0.9300
C14 C15 1.354(9)
C14 H14 0.9300
C15 C16 1.387(7)
C15 H15 0.9300
C16 H16 0.9300
C17 C22 1.382(5)
C17 C18 1.384(5)
C18 C19 1.388(5)
C18 H18 0.9300
C19 C20 1.375(6)
C19 H19 0.9300
C20 C21 1.362(6)
C20 H20 0.9300
C21 C22 1.387(5)
C21 H21 0.9300
C22 H22 0.9300
C23 H23A 0.9600
C23 H23B 0.9600
C23 H23C 0.9600
C24 C25 1.375(6)
C24 C29 1.387(6)
C25 C26 1.383(7)
C25 H25 0.9300
C26 C27 1.384(7)
C26 H26 0.9300
C27 C28 1.374(7)
C27 C30 1.510(8)
C28 C29 1.370(7)
C28 H28 0.9300
C29 H29 0.9300
C30 H30A 0.9600
C30 H30B 0.9600
C30 H30C 0.9600

loop_
_geom_hbond_atom_site_label_D
_geom_hbond_atom_site_label_H
_geom_hbond_atom_site_label_A
_geom_hbond_distance_DH
_geom_hbond_distance_HA
_geom_hbond_distance_DA
_geom_hbond_angle_DHA
_geom_hbond_site_symmetry_A
C3 H3B O2 0.97 2.51 3.324(4) 142.1 2_756
C3 H3B O2 0.97 2.51 3.324(4) 142.1 2_756
C3 H3B O2 0.97 2.51 3.324(4) 142.1 2_756
C3 H3B O2 0.97 2.51 3.324(4) 142.1 2_756

loop_
_geom_torsion_atom_site_label_1
_geom_torsion_atom_site_label_2
_geom_torsion_atom_site_label_3
_geom_torsion_atom_site_label_4
_geom_torsion
O2 S1 N1 C3 48.8(3)
O3 S1 N1 C3 177.7(3)
C24 S1 N1 C3 -66.0(3)
O2 S1 N1 C2 -166.5(3)
O3 S1 N1 C2 -37.5(3)
C24 S1 N1 C2 78.7(3)
C3 N1 C2 C1 -72.2(4)
S1 N1 C2 C1 140.7(3)
O1 C1 C2 N1 -68.1(4)
C17 C1 C2 N1 175.5(3)
C5 C1 C2 N1 50.6(4)
C2 N1 C3 C4 51.2(4)
S1 N1 C3 C4 -161.1(3)
N1 C3 C4 C5 -12.2(5)
N1 C3 C4 C23 166.9(3)
C23 C4 C5 C6 -9.0(6)
C3 C4 C5 C6 170.0(3)
C23 C4 C5 C1 176.3(3)
C3 C4 C5 C1 -4.7(5)
O1 C1 C5 C4 103.0(4)
C17 C1 C5 C4 -138.6(3)
C2 C1 C5 C4 -15.2(5)
O1 C1 C5 C6 -72.0(4)
C17 C1 C5 C6 46.4(4)
C2 C1 C5 C6 169.9(3)
C4 C5 C6 C7 90.7(5)
C1 C5 C6 C7 -94.4(5)
C4 C5 C6 C8 -89.9(4)
C1 C5 C6 C8 85.0(4)
C7 C6 C8 C9 9.2(6)
C5 C6 C8 C9 -170.2(4)
C16 C11 C12 C13 0.5(7)
C10 C11 C12 C13 -178.0(4)
C11 C12 C13 C14 -0.4(8)
C12 C13 C14 C15 -0.1(8)
C13 C14 C15 C16 0.6(9)
C12 C11 C16 C15 0.0(7)
C10 C11 C16 C15 178.5(4)
C14 C15 C16 C11 -0.5(8)
O1 C1 C17 C22 10.6(5)
C2 C1 C17 C22 127.7(4)
C5 C1 C17 C22 -109.0(4)
O1 C1 C17 C18 -169.2(3)
C2 C1 C17 C18 -52.1(4)
C5 C1 C17 C18 71.2(4)
C22 C17 C18 C19 -3.0(5)
C1 C17 C18 C19 176.8(3)
C17 C18 C19 C20 1.1(6)
C18 C19 C20 C21 1.8(6)
C19 C20 C21 C22 -2.6(6)
C18 C17 C22 C21 2.2(5)
C1 C17 C22 C21 -177.6(3)
C20 C21 C22 C17 0.6(6)
O2 S1 C24 C25 -26.6(4)
O3 S1 C24 C25 -158.7(3)
N1 S1 C24 C25 87.1(3)
O2 S1 C24 C29 154.1(3)
O3 S1 C24 C29 22.0(4)
N1 S1 C24 C29 -92.2(4)
C29 C24 C25 C26 -0.7(7)
S1 C24 C25 C26 -180.0(4)
C24 C25 C26 C27 1.1(8)
C25 C26 C27 C28 -1.8(8)
C25 C26 C27 C30 179.4(5)
C26 C27 C28 C29 2.2(8)
C30 C27 C28 C29 -179.0(5)
C27 C28 C29 C24 -1.9(8)
C25 C24 C29 C28 1.1(7)
S1 C24 C29 C28 -179.7(4)
